data_7154099
loop_
_publ_author_name
'Ambasana, Pratik A.'
'Vachhani, Dipak D.'
'Galli, Marzia'
'Jacobs, Jeroen'
'Van Meervelt, Luc'
'Shah, Anamik K.'
'Van der Eycken, Erik V.'

_publ_section_title
;
 Solvent switchable cycloaddition: a (one-pot) metal-free approach towards
 N-substituted benzo[e]- or [f]isoindolones via Csp(2)-H
 functionalization.
;
_journal_issue 44
_journal_name_full 'Organic &amp; biomolecular chemistry'
_journal_page_first 8861
_journal_page_last 8865
_journal_paper_doi 10.1039/c4ob01644k
_journal_volume 12
_journal_year 2014
_chemical_formula_moiety 'C25 H26 N2 O2'
_chemical_formula_sum 'C25 H26 N2 O2'
_chemical_formula_weight 386.48
_chemical_name_systematic
;
 ?
;
_space_group_crystal_system triclinic
_space_group_IT_number 2
_space_group_name_Hall '-P 1'
_space_group_name_H-M_alt 'P -1'
_symmetry_space_group_name_Hall '-P 1'
_symmetry_space_group_name_H-M 'P -1'
_atom_sites_solution_hydrogens geom
_atom_sites_solution_primary direct
_audit_creation_date 2014-06-18
_audit_creation_method
;
Olex2 1.2
(compiled 2014.05.21 svn.r2942 for OlexSys, GUI svn.r4846)
;
_cell_angle_alpha 87.087(6)
_cell_angle_beta 72.785(6)
_cell_angle_gamma 80.922(6)
_cell_formula_units_Z 4
_cell_length_a 11.9848(9)
_cell_length_b 13.5350(10)
_cell_length_c 13.8969(10)
_cell_measurement_reflns_used 6381
_cell_measurement_temperature 100
_cell_measurement_theta_max 29.0040
_cell_measurement_theta_min 3.0560
_cell_volume 2126.3(3)
_computing_cell_refinement
;
CrysAlisPro, Agilent Technologies,
Version 1.171.36.28 (release 01-02-2013 CrysAlis171 .NET)
(compiled Feb  1 2013,16:14:44)
;
_computing_data_collection
;
CrysAlisPro, Agilent Technologies,
Version 1.171.36.28 (release 01-02-2013 CrysAlis171 .NET)
(compiled Feb  1 2013,16:14:44)
;
_computing_data_reduction
;
CrysAlisPro, Agilent Technologies,
Version 1.171.36.28 (release 01-02-2013 CrysAlis171 .NET)
(compiled Feb  1 2013,16:14:44)
;
_computing_molecular_graphics 'Olex2 (Dolomanov et al., 2009)'
_computing_publication_material 'Olex2 (Dolomanov et al., 2009)'
_computing_structure_refinement 'ShelXL (Sheldrick, 2008)'
_computing_structure_solution 'ShelXS (Sheldrick, 2008)'
_diffrn_ambient_temperature 100
_diffrn_detector_area_resol_mean 15.9631
_diffrn_measured_fraction_theta_full 0.998
_diffrn_measured_fraction_theta_max 0.998
_diffrn_measurement_details
;
  1 omega  -39.00   13.00   1.0000   18.0000
omega____ theta____ kappa____ phi______ frames
    -      -17.1513   58.0000  -91.0000 52

  2 omega  -10.00   22.00   1.0000   18.0000
omega____ theta____ kappa____ phi______ frames
    -      -17.1513  -99.0000   30.0000 32

  3 omega  -33.00   47.00   1.0000   18.0000
omega____ theta____ kappa____ phi______ frames
    -      -17.1513   57.0000   30.0000 80

  4 omega  -13.00   24.00   1.0000   18.0000
omega____ theta____ kappa____ phi______ frames
    -      -17.1513  -99.0000  -90.0000 37

  5 omega   -3.00   22.00   1.0000   18.0000
omega____ theta____ kappa____ phi______ frames
    -      -17.1513  -99.0000  150.0000 25

  6 omega  -54.00   47.00   1.0000   18.0000
omega____ theta____ kappa____ phi______ frames
    -      -17.1513    0.0000 -180.0000 101

  7 omega  -70.00    0.00   1.0000   18.0000
omega____ theta____ kappa____ phi______ frames
    -      -17.1513  -57.0000  120.0000 70
;
_diffrn_measurement_device_type 'SuperNova, Single source at offset, Eos'
_diffrn_measurement_method '\w scans'
_diffrn_orient_matrix_UB_11 0.0339019000
_diffrn_orient_matrix_UB_12 -0.0346384000
_diffrn_orient_matrix_UB_13 0.0242310000
_diffrn_orient_matrix_UB_21 -0.0526774000
_diffrn_orient_matrix_UB_22 -0.0116731000
_diffrn_orient_matrix_UB_23 0.0351341000
_diffrn_orient_matrix_UB_31 -0.0016060000
_diffrn_orient_matrix_UB_32 -0.0384756000
_diffrn_orient_matrix_UB_33 -0.0321514000
_diffrn_radiation_monochromator mirror
_diffrn_radiation_type MoK\a
_diffrn_radiation_wavelength 0.71073
_diffrn_reflns_av_R_equivalents 0.0213
_diffrn_reflns_av_unetI/netI 0.0378
_diffrn_reflns_Laue_measured_fraction_full 0.998
_diffrn_reflns_Laue_measured_fraction_max 0.998
_diffrn_reflns_limit_h_max 14
_diffrn_reflns_limit_h_min -14
_diffrn_reflns_limit_k_max 16
_diffrn_reflns_limit_k_min -16
_diffrn_reflns_limit_l_max 17
_diffrn_reflns_limit_l_min -17
_diffrn_reflns_number 16637
_diffrn_reflns_point_group_measured_fraction_full 0.998
_diffrn_reflns_point_group_measured_fraction_max 0.998
_diffrn_reflns_theta_full 25.000
_diffrn_reflns_theta_max 26.367
_diffrn_reflns_theta_min 2.954
_diffrn_source 'SuperNova (Mo) X-ray Source'
_diffrn_source_current n/a
_diffrn_source_voltage n/a
_exptl_absorpt_coefficient_mu 0.077
_exptl_absorpt_correction_T_max 1.00000
_exptl_absorpt_correction_T_min 0.85415
_exptl_absorpt_correction_type multi-scan
_exptl_absorpt_process_details
;
CrysAlisPro, Agilent Technologies,
Version 1.171.36.28 (release 01-02-2013 CrysAlis171 .NET)
(compiled Feb  1 2013,16:14:44)
Empirical absorption correction using spherical harmonics,
 implemented in SCALE3 ABSPACK scaling algorithm.
;
_exptl_crystal_density_diffrn 1.207
_exptl_crystal_F_000 824
_exptl_crystal_size_max 0.2
_exptl_crystal_size_mid 0.2
_exptl_crystal_size_min 0.1
_refine_diff_density_max 0.224
_refine_diff_density_min -0.195
_refine_diff_density_rms 0.041
_refine_ls_extinction_method none
_refine_ls_goodness_of_fit_ref 1.033
_refine_ls_hydrogen_treatment constr
_refine_ls_matrix_type full
_refine_ls_number_parameters 531
_refine_ls_number_reflns 8666
_refine_ls_number_restraints 0
_refine_ls_restrained_S_all 1.033
_refine_ls_R_factor_all 0.0605
_refine_ls_R_factor_gt 0.0464
_refine_ls_shift/su_max 0.001
_refine_ls_shift/su_mean 0.000
_refine_ls_structure_factor_coef Fsqd
_refine_ls_weighting_details
;
 w=1/[\s^2^(Fo^2^)+(0.0347P)^2^+1.0885P]
 where P=(Fo^2^+2Fc^2^)/3
;
_refine_ls_weighting_scheme calc
_refine_ls_wR_factor_gt 0.1050
_refine_ls_wR_factor_ref 0.1127
_reflns_Friedel_coverage 0.000
_reflns_number_gt 6908
_reflns_number_total 8666
_reflns_threshold_expression 'I > 2\s(I)'
_cod_data_source_file c4ob01644k2.cif
_cod_data_source_block wdh1025
_cod_depositor_comments 'Adding full bibliography for 7154096--7154099.cif.'
_cod_database_code 7154099
_shelxl_version_number 2012-9
_chemical_oxdiff_formula 'C20 H10 N2 O3 F'
_shelx_space_group_comment
;
The symmetry employed for this shelxl refinement is uniquely defined
by the following loop, which should always be used as a source of
symmetry information in preference to the above space-group names.
They are only intended as comments.
;
_reflns_odcompleteness_completeness 99.86
_reflns_odcompleteness_iscentric 1
_reflns_odcompleteness_theta 26.32
_olex2_refinement_description
;
1. Fixed Uiso
 At 1.2 times of:
  All C(H) groups, All C(H,H) groups, All N(H) groups
 At 1.5 times of:
  All C(H,H,H) groups
2.a Ternary CH refined with riding coordinates:
 C13(H13), C38(H38)
2.b Secondary CH2 refined with riding coordinates:
 C12(H12A,H12B), C36(H36A,H36B)
2.c Aromatic/amide H refined with riding coordinates:
 N2(H2), N4(H4A), C2(H2A), C3(H3), C4(H4), C5(H5), C7(H7), C10(H10), C15(H15),
 C16(H16), C19(H19), C20(H20), C27(H27), C28(H28), C29(H29), C30(H30), C32(H32),
  C35(H35), C40(H40), C41(H41), C43(H43), C44(H44)
2.d Idealised Me refined as rotating group:
 C18(H18A,H18B,H18C), C23(H23A,H23B,H23C), C24(H24A,H24B,H24C), C25(H25A,H25B,
 H25C), C45(H45A,H45B,H45C), C48(H48A,H48B,H48C), C49(H49A,H49B,H49C), C50(H50A,
 H50B,H50C)
;
_olex2_submission_special_instructions 'No special instructions were received'

loop_
_space_group_symop_operation_xyz
'x, y, z'
'-x, -y, -z'

loop_
_atom_site_label
_atom_site_type_symbol
_atom_site_fract_x
_atom_site_fract_y
_atom_site_fract_z
_atom_site_U_iso_or_equiv
_atom_site_adp_type
_atom_site_occupancy
_atom_site_site_symmetry_order
_atom_site_calc_flag
_atom_site_refinement_flags_posn
O1 O 0.46154(9) 0.04137(9) 0.38863(9) 0.0295(3) Uani 1 1 d .
O2 O 0.12820(9) 0.01483(8) 0.65836(9) 0.0261(3) Uani 1 1 d .
O3 O 0.63605(10) 0.52216(8) 0.88067(9) 0.0295(3) Uani 1 1 d .
O4 O 0.33532(14) 0.77278(9) 0.91574(10) 0.0445(4) Uani 1 1 d .
N1 N 0.28115(11) -0.01068(10) 0.45842(10) 0.0216(3) Uani 1 1 d .
N2 N 0.29338(11) -0.00601(9) 0.71029(10) 0.0221(3) Uani 1 1 d .
H2 H 0.3687 -0.0316 0.6930 0.027 Uiso 1 1 calc R
N3 N 0.49236(11) 0.60813(10) 0.81655(10) 0.0222(3) Uani 1 1 d .
N4 N 0.32228(12) 0.68414(10) 1.06027(10) 0.0250(3) Uani 1 1 d .
H4A H 0.3329 0.6233 1.0848 0.030 Uiso 1 1 calc R
C1 C 0.27076(14) 0.16672(12) 0.16801(13) 0.0255(4) Uani 1 1 d .
C2 C 0.30686(17) 0.22980(13) 0.08401(13) 0.0314(4) Uani 1 1 d .
H2A H 0.3850 0.2456 0.0647 0.038 Uiso 1 1 calc R
C3 C 0.23171(18) 0.26835(14) 0.03031(14) 0.0364(4) Uani 1 1 d .
H3 H 0.2569 0.3115 -0.0254 0.044 Uiso 1 1 calc R
C4 C 0.11649(17) 0.24405(14) 0.05752(14) 0.0371(5) Uani 1 1 d .
H4 H 0.0645 0.2703 0.0193 0.045 Uiso 1 1 calc R
C5 C 0.07845(16) 0.18331(14) 0.13795(14) 0.0339(4) Uani 1 1 d .
H5 H 0.0005 0.1675 0.1548 0.041 Uiso 1 1 calc R
C6 C 0.15346(14) 0.14333(12) 0.19692(13) 0.0264(4) Uani 1 1 d .
C7 C 0.11347(14) 0.08372(12) 0.28313(13) 0.0262(4) Uani 1 1 d .
H7 H 0.0358 0.0671 0.3017 0.031 Uiso 1 1 calc R
C8 C 0.18813(13) 0.05050(11) 0.33908(12) 0.0221(3) Uani 1 1 d .
C9 C 0.30347(13) 0.07440(11) 0.31011(12) 0.0218(3) Uani 1 1 d .
C10 C 0.34619(14) 0.12989(12) 0.22654(12) 0.0244(4) Uani 1 1 d .
H10 H 0.4252 0.1434 0.2082 0.029 Uiso 1 1 calc R
C11 C 0.36071(13) 0.03463(12) 0.38689(12) 0.0228(3) Uani 1 1 d .
C12 C 0.16855(13) -0.00794(12) 0.43579(13) 0.0242(4) Uani 1 1 d .
H12A H 0.1017 0.0264 0.4896 0.029 Uiso 1 1 calc R
H12B H 0.1533 -0.0762 0.4268 0.029 Uiso 1 1 calc R
C13 C 0.31153(13) -0.06136(11) 0.54406(12) 0.0212(3) Uani 1 1 d .
H13 H 0.3949 -0.0528 0.5374 0.025 Uiso 1 1 calc R
C14 C 0.30875(13) -0.17294(12) 0.54270(12) 0.0228(3) Uani 1 1 d .
C15 C 0.38084(16) -0.22712(13) 0.45874(14) 0.0332(4) Uani 1 1 d .
H15 H 0.4290 -0.1938 0.4040 0.040 Uiso 1 1 calc R
C16 C 0.38269(19) -0.32897(14) 0.45461(15) 0.0403(5) Uani 1 1 d .
H16 H 0.4324 -0.3647 0.3967 0.048 Uiso 1 1 calc R
C17 C 0.31412(18) -0.38033(13) 0.53259(15) 0.0360(5) Uani 1 1 d .
C18 C 0.3140(2) -0.49077(14) 0.52482(18) 0.0560(7) Uani 1 1 d .
H18A H 0.2679 -0.5158 0.5894 0.084 Uiso 1 1 calc GR
H18B H 0.3954 -0.5258 0.5079 0.084 Uiso 1 1 calc GR
H18C H 0.2787 -0.5027 0.4720 0.084 Uiso 1 1 calc GR
C19 C 0.24430(16) -0.32653(12) 0.61648(14) 0.0309(4) Uani 1 1 d .
H19 H 0.1975 -0.3603 0.6717 0.037 Uiso 1 1 calc R
C20 C 0.24133(14) -0.22401(12) 0.62143(13) 0.0259(4) Uani 1 1 d .
H20 H 0.1922 -0.1885 0.6798 0.031 Uiso 1 1 calc R
C21 C 0.23473(13) -0.01276(11) 0.64354(12) 0.0211(3) Uani 1 1 d .
C22 C 0.24290(15) 0.04063(12) 0.81065(13) 0.0263(4) Uani 1 1 d .
C23 C 0.20109(19) 0.15105(13) 0.79639(14) 0.0392(5) Uani 1 1 d .
H23A H 0.2674 0.1824 0.7543 0.059 Uiso 1 1 calc GR
H23B H 0.1706 0.1840 0.8622 0.059 Uiso 1 1 calc GR
H23C H 0.1383 0.1579 0.7636 0.059 Uiso 1 1 calc GR
C24 C 0.34269(16) 0.02845(13) 0.85938(14) 0.0334(4) Uani 1 1 d .
H24A H 0.3685 -0.0429 0.8685 0.050 Uiso 1 1 calc GR
H24B H 0.3146 0.0617 0.9250 0.050 Uiso 1 1 calc GR
H24C H 0.4092 0.0587 0.8159 0.050 Uiso 1 1 calc GR
C25 C 0.14233(16) -0.01087(14) 0.87505(14) 0.0356(4) Uani 1 1 d .
H25A H 0.0771 -0.0008 0.8449 0.053 Uiso 1 1 calc GR
H25B H 0.1149 0.0176 0.9430 0.053 Uiso 1 1 calc GR
H25C H 0.1700 -0.0826 0.8789 0.053 Uiso 1 1 calc GR
C26 C 0.85364(15) 0.65397(12) 0.59873(13) 0.0268(4) Uani 1 1 d .
C27 C 0.97721(16) 0.65228(15) 0.56210(15) 0.0382(5) Uani 1 1 d .
H27 H 1.0269 0.6135 0.5964 0.046 Uiso 1 1 calc R
C28 C 1.02623(17) 0.70514(15) 0.47870(15) 0.0390(5) Uani 1 1 d .
H28 H 1.1095 0.7033 0.4557 0.047 Uiso 1 1 calc R
C29 C 0.95459(16) 0.76237(13) 0.42640(14) 0.0315(4) Uani 1 1 d .
H29 H 0.9893 0.7994 0.3683 0.038 Uiso 1 1 calc R
C30 C 0.83527(15) 0.76484(12) 0.45889(13) 0.0267(4) Uani 1 1 d .
H30 H 0.7877 0.8034 0.4225 0.032 Uiso 1 1 calc R
C31 C 0.78074(14) 0.71144(11) 0.54531(12) 0.0228(3) Uani 1 1 d .
C32 C 0.65623(14) 0.71710(11) 0.58165(12) 0.0218(3) Uani 1 1 d .
H32 H 0.6070 0.7542 0.5459 0.026 Uiso 1 1 calc R
C33 C 0.60858(14) 0.66841(11) 0.66856(12) 0.0205(3) Uani 1 1 d .
C34 C 0.68101(14) 0.61184(11) 0.72101(12) 0.0226(3) Uani 1 1 d .
C35 C 0.80077(15) 0.60329(12) 0.68762(13) 0.0276(4) Uani 1 1 d .
H35 H 0.8481 0.5638 0.7236 0.033 Uiso 1 1 calc R
C36 C 0.48185(14) 0.66660(12) 0.72706(12) 0.0232(3) Uani 1 1 d .
H36A H 0.4393 0.7350 0.7454 0.028 Uiso 1 1 calc R
H36B H 0.4406 0.6335 0.6886 0.028 Uiso 1 1 calc R
C37 C 0.60564(14) 0.57365(11) 0.81479(12) 0.0231(3) Uani 1 1 d .
C38 C 0.39276(14) 0.59421(11) 0.90331(12) 0.0226(3) Uani 1 1 d .
H38 H 0.4229 0.5447 0.9491 0.027 Uiso 1 1 calc R
C39 C 0.29888(14) 0.55051(11) 0.87319(12) 0.0237(3) Uani 1 1 d .
C40 C 0.33264(16) 0.46695(12) 0.81179(13) 0.0293(4) Uani 1 1 d .
H40 H 0.4140 0.4400 0.7875 0.035 Uiso 1 1 calc R
C41 C 0.25018(17) 0.42221(13) 0.78524(14) 0.0332(4) Uani 1 1 d .
H41 H 0.2758 0.3650 0.7430 0.040 Uiso 1 1 calc R
C42 C 0.13120(17) 0.45913(13) 0.81900(15) 0.0351(4) Uani 1 1 d .
C43 C 0.09831(17) 0.54215(14) 0.87973(18) 0.0450(5) Uani 1 1 d .
H43 H 0.0169 0.5689 0.9042 0.054 Uiso 1 1 calc R
C44 C 0.18063(16) 0.58796(14) 0.90623(16) 0.0382(5) Uani 1 1 d .
H44 H 0.1550 0.6458 0.9476 0.046 Uiso 1 1 calc R
C45 C 0.0406(2) 0.41094(15) 0.7896(2) 0.0518(6) Uani 1 1 d .
H45A H 0.0487 0.4231 0.7179 0.078 Uiso 1 1 calc GR
H45B H -0.0389 0.4397 0.8297 0.078 Uiso 1 1 calc GR
H45C H 0.0533 0.3387 0.8022 0.078 Uiso 1 1 calc GR
C46 C 0.34652(15) 0.69346(12) 0.96085(13) 0.0256(4) Uani 1 1 d .
C47 C 0.27889(15) 0.76746(13) 1.13329(13) 0.0290(4) Uani 1 1 d .
C48 C 0.36908(19) 0.83919(18) 1.11373(18) 0.0559(7) Uani 1 1 d .
H48A H 0.3804 0.8675 1.0458 0.084 Uiso 1 1 calc GR
H48B H 0.4444 0.8030 1.1195 0.084 Uiso 1 1 calc GR
H48C H 0.3405 0.8933 1.1633 0.084 Uiso 1 1 calc GR
C49 C 0.2634(2) 0.71914(16) 1.23638(15) 0.0486(6) Uani 1 1 d .
H49A H 0.2361 0.7711 1.2882 0.073 Uiso 1 1 calc GR
H49B H 0.3391 0.6817 1.2398 0.073 Uiso 1 1 calc GR
H49C H 0.2050 0.6734 1.2477 0.073 Uiso 1 1 calc GR
C50 C 0.16107(17) 0.82227(14) 1.12638(15) 0.0379(4) Uani 1 1 d .
H50A H 0.1046 0.7748 1.1370 0.057 Uiso 1 1 calc GR
H50B H 0.1713 0.8531 1.0596 0.057 Uiso 1 1 calc GR
H50C H 0.1312 0.8743 1.1781 0.057 Uiso 1 1 calc GR

loop_
_atom_site_aniso_label
_atom_site_aniso_U_11
_atom_site_aniso_U_22
_atom_site_aniso_U_33
_atom_site_aniso_U_23
_atom_site_aniso_U_13
_atom_site_aniso_U_12
O1 0.0192(6) 0.0448(7) 0.0262(7) 0.0023(5) -0.0068(5) -0.0106(5)
O2 0.0191(6) 0.0283(6) 0.0269(7) -0.0016(5) -0.0022(5) -0.0002(4)
O3 0.0329(7) 0.0289(6) 0.0252(7) 0.0090(5) -0.0099(5) -0.0003(5)
O4 0.0783(10) 0.0198(6) 0.0254(7) 0.0010(5) -0.0037(7) -0.0005(6)
N1 0.0172(6) 0.0242(7) 0.0231(7) -0.0016(6) -0.0048(6) -0.0043(5)
N2 0.0210(7) 0.0212(7) 0.0222(7) -0.0058(5) -0.0030(6) -0.0020(5)
N3 0.0244(7) 0.0232(7) 0.0175(7) 0.0021(5) -0.0053(6) -0.0014(5)
N4 0.0303(7) 0.0235(7) 0.0195(7) -0.0005(6) -0.0058(6) -0.0012(6)
C1 0.0303(9) 0.0229(8) 0.0230(9) -0.0088(7) -0.0066(7) -0.0025(7)
C2 0.0396(10) 0.0301(9) 0.0250(10) -0.0059(7) -0.0086(8) -0.0060(7)
C3 0.0537(12) 0.0311(10) 0.0230(10) -0.0049(8) -0.0116(9) 0.0003(8)
C4 0.0427(11) 0.0400(11) 0.0274(10) -0.0113(8) -0.0158(9) 0.0116(8)
C5 0.0305(9) 0.0398(10) 0.0307(10) -0.0111(8) -0.0115(8) 0.0047(8)
C6 0.0271(9) 0.0266(9) 0.0252(9) -0.0107(7) -0.0087(7) 0.0024(7)
C7 0.0211(8) 0.0291(9) 0.0290(10) -0.0091(7) -0.0077(7) -0.0022(6)
C8 0.0211(8) 0.0211(8) 0.0237(9) -0.0080(6) -0.0050(7) -0.0024(6)
C9 0.0207(8) 0.0217(8) 0.0235(9) -0.0064(6) -0.0057(7) -0.0040(6)
C10 0.0237(8) 0.0269(8) 0.0236(9) -0.0059(7) -0.0059(7) -0.0066(6)
C11 0.0204(8) 0.0242(8) 0.0225(9) -0.0062(7) -0.0036(7) -0.0028(6)
C12 0.0188(8) 0.0260(8) 0.0286(9) -0.0039(7) -0.0070(7) -0.0048(6)
C13 0.0189(8) 0.0237(8) 0.0205(8) -0.0027(6) -0.0047(6) -0.0029(6)
C14 0.0213(8) 0.0238(8) 0.0247(9) -0.0055(7) -0.0107(7) 0.0017(6)
C15 0.0381(10) 0.0315(10) 0.0262(10) -0.0048(8) -0.0076(8) 0.0042(8)
C16 0.0597(13) 0.0295(10) 0.0299(11) -0.0128(8) -0.0186(10) 0.0132(9)
C17 0.0564(12) 0.0232(9) 0.0383(11) -0.0059(8) -0.0326(10) 0.0031(8)
C18 0.103(2) 0.0239(10) 0.0525(14) -0.0075(9) -0.0438(14) 0.0017(11)
C19 0.0392(10) 0.0235(9) 0.0367(11) 0.0013(7) -0.0207(9) -0.0061(7)
C20 0.0251(8) 0.0228(8) 0.0308(10) -0.0048(7) -0.0098(7) -0.0015(6)
C21 0.0216(8) 0.0158(7) 0.0237(9) 0.0000(6) -0.0023(7) -0.0051(6)
C22 0.0342(9) 0.0207(8) 0.0209(9) -0.0034(7) -0.0051(7) 0.0007(7)
C23 0.0661(13) 0.0227(9) 0.0265(10) -0.0066(7) -0.0151(9) 0.0055(8)
C24 0.0425(11) 0.0297(9) 0.0289(10) -0.0060(8) -0.0123(8) -0.0021(8)
C25 0.0320(10) 0.0419(11) 0.0257(10) 0.0037(8) -0.0009(8) -0.0003(8)
C26 0.0270(9) 0.0282(9) 0.0249(9) 0.0030(7) -0.0083(7) -0.0028(7)
C27 0.0281(9) 0.0515(12) 0.0342(11) 0.0132(9) -0.0109(8) -0.0044(8)
C28 0.0272(9) 0.0530(12) 0.0346(11) 0.0093(9) -0.0058(8) -0.0087(8)
C29 0.0336(10) 0.0357(10) 0.0242(9) 0.0046(7) -0.0054(8) -0.0091(8)
C30 0.0337(9) 0.0238(8) 0.0231(9) 0.0005(7) -0.0096(7) -0.0034(7)
C31 0.0302(9) 0.0189(8) 0.0197(8) -0.0015(6) -0.0076(7) -0.0037(6)
C32 0.0279(8) 0.0174(7) 0.0210(8) -0.0017(6) -0.0099(7) -0.0006(6)
C33 0.0254(8) 0.0167(7) 0.0198(8) -0.0029(6) -0.0075(7) -0.0018(6)
C34 0.0282(8) 0.0198(8) 0.0206(8) -0.0002(6) -0.0092(7) -0.0022(6)
C35 0.0279(9) 0.0276(9) 0.0274(9) 0.0051(7) -0.0115(7) 0.0009(7)
C36 0.0262(8) 0.0242(8) 0.0190(8) 0.0029(6) -0.0075(7) -0.0024(6)
C37 0.0297(9) 0.0184(8) 0.0215(9) -0.0006(6) -0.0081(7) -0.0026(6)
C38 0.0277(8) 0.0198(8) 0.0175(8) 0.0016(6) -0.0039(7) -0.0014(6)
C39 0.0301(9) 0.0191(8) 0.0209(9) 0.0028(6) -0.0070(7) -0.0029(6)
C40 0.0321(9) 0.0220(8) 0.0303(10) -0.0008(7) -0.0045(8) -0.0024(7)
C41 0.0453(11) 0.0201(8) 0.0351(11) -0.0013(7) -0.0125(9) -0.0057(7)
C42 0.0425(11) 0.0212(9) 0.0479(12) 0.0051(8) -0.0228(9) -0.0060(7)
C43 0.0309(10) 0.0363(11) 0.0687(16) -0.0110(10) -0.0180(10) 0.0022(8)
C44 0.0342(10) 0.0299(10) 0.0495(13) -0.0148(9) -0.0120(9) 0.0024(8)
C45 0.0552(13) 0.0294(10) 0.0850(18) -0.0002(11) -0.0420(13) -0.0070(9)
C46 0.0315(9) 0.0206(8) 0.0231(9) 0.0003(7) -0.0054(7) -0.0044(6)
C47 0.0325(9) 0.0296(9) 0.0229(9) -0.0076(7) -0.0046(7) -0.0030(7)
C48 0.0477(13) 0.0642(15) 0.0530(15) -0.0330(12) 0.0029(11) -0.0242(11)
C49 0.0603(14) 0.0537(13) 0.0245(11) -0.0100(9) -0.0108(10) 0.0134(10)
C50 0.0419(11) 0.0327(10) 0.0341(11) -0.0073(8) -0.0075(9) 0.0043(8)

loop_
_atom_type_symbol
_atom_type_description
_atom_type_scat_dispersion_real
_atom_type_scat_dispersion_imag
_atom_type_scat_source
C C 0.0033 0.0016 'International Tables Vol C Tables 4.2.6.8 and 6.1.1.4'
H H 0.0000 0.0000 'International Tables Vol C Tables 4.2.6.8 and 6.1.1.4'
N N 0.0061 0.0033 'International Tables Vol C Tables 4.2.6.8 and 6.1.1.4'
O O 0.0106 0.0060 'International Tables Vol C Tables 4.2.6.8 and 6.1.1.4'

loop_
_geom_angle_atom_site_label_1
_geom_angle_atom_site_label_2
_geom_angle_atom_site_label_3
_geom_angle
C11 N1 C12 113.08(13)
C11 N1 C13 121.33(13)
C13 N1 C12 125.48(13)
C21 N2 H2 117.2
C21 N2 C22 125.67(13)
C22 N2 H2 117.2
C37 N3 C36 113.74(13)
C37 N3 C38 122.17(13)
C38 N3 C36 123.92(12)
C46 N4 H4A 117.2
C46 N4 C47 125.51(14)
C47 N4 H4A 117.2
C2 C1 C6 119.31(16)
C10 C1 C2 121.54(16)
C10 C1 C6 119.10(16)
C1 C2 H2A 119.4
C3 C2 C1 121.13(18)
C3 C2 H2A 119.4
C2 C3 H3 120.1
C2 C3 C4 119.75(19)
C4 C3 H3 120.1
C3 C4 H4 119.6
C5 C4 C3 120.85(17)
C5 C4 H4 119.6
C4 C5 H5 119.5
C4 C5 C6 121.02(18)
C6 C5 H5 119.5
C5 C6 C1 117.92(17)
C7 C6 C1 120.48(15)
C7 C6 C5 121.59(16)
C6 C7 H7 120.5
C8 C7 C6 118.97(15)
C8 C7 H7 120.5
C7 C8 C9 120.06(16)
C7 C8 C12 130.79(15)
C9 C8 C12 109.09(13)
C8 C9 C11 108.22(14)
C10 C9 C8 122.81(15)
C10 C9 C11 128.88(14)
C1 C10 H10 120.7
C9 C10 C1 118.56(15)
C9 C10 H10 120.7
O1 C11 N1 125.16(15)
O1 C11 C9 127.54(16)
N1 C11 C9 107.30(13)
N1 C12 C8 102.27(13)
N1 C12 H12A 111.3
N1 C12 H12B 111.3
C8 C12 H12A 111.3
C8 C12 H12B 111.3
H12A C12 H12B 109.2
N1 C13 H13 107.0
N1 C13 C14 111.64(12)
N1 C13 C21 111.43(12)
C14 C13 H13 107.0
C14 C13 C21 112.51(13)
C21 C13 H13 107.0
C15 C14 C13 118.15(16)
C20 C14 C13 123.54(14)
C20 C14 C15 118.28(15)
C14 C15 H15 119.9
C16 C15 C14 120.30(19)
C16 C15 H15 119.9
C15 C16 H16 119.2
C15 C16 C17 121.70(17)
C17 C16 H16 119.2
C16 C17 C18 120.80(18)
C19 C17 C16 117.78(16)
C19 C17 C18 121.4(2)
C17 C18 H18A 109.5
C17 C18 H18B 109.5
C17 C18 H18C 109.5
H18A C18 H18B 109.5
H18A C18 H18C 109.5
H18B C18 H18C 109.5
C17 C19 H19 119.5
C17 C19 C20 121.07(18)
C20 C19 H19 119.5
C14 C20 C19 120.85(16)
C14 C20 H20 119.6
C19 C20 H20 119.6
O2 C21 N2 124.89(14)
O2 C21 C13 121.16(14)
N2 C21 C13 113.94(13)
N2 C22 C23 108.31(14)
N2 C22 C24 106.38(13)
N2 C22 C25 111.07(13)
C23 C22 C24 110.24(14)
C25 C22 C23 111.09(15)
C25 C22 C24 109.63(15)
C22 C23 H23A 109.5
C22 C23 H23B 109.5
C22 C23 H23C 109.5
H23A C23 H23B 109.5
H23A C23 H23C 109.5
H23B C23 H23C 109.5
C22 C24 H24A 109.5
C22 C24 H24B 109.5
C22 C24 H24C 109.5
H24A C24 H24B 109.5
H24A C24 H24C 109.5
H24B C24 H24C 109.5
C22 C25 H25A 109.5
C22 C25 H25B 109.5
C22 C25 H25C 109.5
H25A C25 H25B 109.5
H25A C25 H25C 109.5
H25B C25 H25C 109.5
C27 C26 C31 118.54(16)
C35 C26 C27 122.03(16)
C35 C26 C31 119.40(15)
C26 C27 H27 119.4
C28 C27 C26 121.21(17)
C28 C27 H27 119.4
C27 C28 H28 119.8
C27 C28 C29 120.36(18)
C29 C28 H28 119.8
C28 C29 H29 120.0
C30 C29 C28 120.02(17)
C30 C29 H29 120.0
C29 C30 H30 119.3
C29 C30 C31 121.46(16)
C31 C30 H30 119.3
C30 C31 C26 118.40(15)
C30 C31 C32 121.58(15)
C32 C31 C26 119.97(15)
C31 C32 H32 120.6
C33 C32 C31 118.81(15)
C33 C32 H32 120.6
C32 C33 C34 120.95(15)
C32 C33 C36 130.23(14)
C34 C33 C36 108.76(14)
C33 C34 C37 108.89(14)
C35 C34 C33 121.92(16)
C35 C34 C37 129.06(15)
C26 C35 H35 120.5
C34 C35 C26 118.92(15)
C34 C35 H35 120.5
N3 C36 C33 102.22(12)
N3 C36 H36A 111.3
N3 C36 H36B 111.3
C33 C36 H36A 111.3
C33 C36 H36B 111.3
H36A C36 H36B 109.2
O3 C37 N3 125.39(16)
O3 C37 C34 128.28(15)
N3 C37 C34 106.33(14)
N3 C38 H38 107.4
N3 C38 C39 111.51(13)
N3 C38 C46 109.09(13)
C39 C38 H38 107.4
C39 C38 C46 113.83(13)
C46 C38 H38 107.4
C40 C39 C38 118.93(14)
C44 C39 C38 123.21(14)
C44 C39 C40 117.83(15)
C39 C40 H40 119.4
C41 C40 C39 121.17(16)
C41 C40 H40 119.4
C40 C41 H41 119.4
C42 C41 C40 121.17(16)
C42 C41 H41 119.4
C41 C42 C45 121.41(17)
C43 C42 C41 117.38(16)
C43 C42 C45 121.20(18)
C42 C43 H43 119.1
C42 C43 C44 121.83(18)
C44 C43 H43 119.1
C39 C44 C43 120.62(16)
C39 C44 H44 119.7
C43 C44 H44 119.7
C42 C45 H45A 109.5
C42 C45 H45B 109.5
C42 C45 H45C 109.5
H45A C45 H45B 109.5
H45A C45 H45C 109.5
H45B C45 H45C 109.5
O4 C46 N4 124.89(15)
O4 C46 C38 120.84(15)
N4 C46 C38 114.27(14)
N4 C47 C48 110.01(15)
N4 C47 C49 105.66(14)
N4 C47 C50 110.48(14)
C49 C47 C48 110.60(17)
C50 C47 C48 110.35(17)
C50 C47 C49 109.65(16)
C47 C48 H48A 109.5
C47 C48 H48B 109.5
C47 C48 H48C 109.5
H48A C48 H48B 109.5
H48A C48 H48C 109.5
H48B C48 H48C 109.5
C47 C49 H49A 109.5
C47 C49 H49B 109.5
C47 C49 H49C 109.5
H49A C49 H49B 109.5
H49A C49 H49C 109.5
H49B C49 H49C 109.5
C47 C50 H50A 109.5
C47 C50 H50B 109.5
C47 C50 H50C 109.5
H50A C50 H50B 109.5
H50A C50 H50C 109.5
H50B C50 H50C 109.5

loop_
_geom_bond_atom_site_label_1
_geom_bond_atom_site_label_2
_geom_bond_distance
O1 C11 1.2335(18)
O2 C21 1.2303(18)
O3 C37 1.2285(19)
O4 C46 1.225(2)
N1 C11 1.355(2)
N1 C12 1.4683(19)
N1 C13 1.454(2)
N2 H2 0.8800
N2 C21 1.333(2)
N2 C22 1.476(2)
N3 C36 1.466(2)
N3 C37 1.358(2)
N3 C38 1.453(2)
N4 H4A 0.8800
N4 C46 1.329(2)
N4 C47 1.480(2)
C1 C2 1.412(2)
C1 C6 1.425(2)
C1 C10 1.407(2)
C2 H2A 0.9500
C2 C3 1.360(3)
C3 H3 0.9500
C3 C4 1.407(3)
C4 H4 0.9500
C4 C5 1.362(3)
C5 H5 0.9500
C5 C6 1.418(2)
C6 C7 1.414(3)
C7 H7 0.9500
C7 C8 1.363(2)
C8 C9 1.406(2)
C8 C12 1.500(2)
C9 C10 1.362(2)
C9 C11 1.469(2)
C10 H10 0.9500
C12 H12A 0.9900
C12 H12B 0.9900
C13 H13 1.0000
C13 C14 1.517(2)
C13 C21 1.529(2)
C14 C15 1.391(2)
C14 C20 1.380(2)
C15 H15 0.9500
C15 C16 1.379(3)
C16 H16 0.9500
C16 C17 1.382(3)
C17 C18 1.504(2)
C17 C19 1.381(3)
C18 H18A 0.9800
C18 H18B 0.9800
C18 H18C 0.9800
C19 H19 0.9500
C19 C20 1.387(2)
C20 H20 0.9500
C22 C23 1.522(2)
C22 C24 1.524(2)
C22 C25 1.518(2)
C23 H23A 0.9800
C23 H23B 0.9800
C23 H23C 0.9800
C24 H24A 0.9800
C24 H24B 0.9800
C24 H24C 0.9800
C25 H25A 0.9800
C25 H25B 0.9800
C25 H25C 0.9800
C26 C27 1.413(2)
C26 C31 1.425(2)
C26 C35 1.409(2)
C27 H27 0.9500
C27 C28 1.359(3)
C28 H28 0.9500
C28 C29 1.403(3)
C29 H29 0.9500
C29 C30 1.362(2)
C30 H30 0.9500
C30 C31 1.410(2)
C31 C32 1.418(2)
C32 H32 0.9500
C32 C33 1.360(2)
C33 C34 1.407(2)
C33 C36 1.499(2)
C34 C35 1.359(2)
C34 C37 1.471(2)
C35 H35 0.9500
C36 H36A 0.9900
C36 H36B 0.9900
C38 H38 1.0000
C38 C39 1.518(2)
C38 C46 1.537(2)
C39 C40 1.386(2)
C39 C44 1.374(2)
C40 H40 0.9500
C40 C41 1.381(2)
C41 H41 0.9500
C41 C42 1.381(3)
C42 C43 1.375(3)
C42 C45 1.511(3)
C43 H43 0.9500
C43 C44 1.387(3)
C44 H44 0.9500
C45 H45A 0.9800
C45 H45B 0.9800
C45 H45C 0.9800
C47 C48 1.521(3)
C47 C49 1.517(3)
C47 C50 1.515(2)
C48 H48A 0.9800
C48 H48B 0.9800
C48 H48C 0.9800
C49 H49A 0.9800
C49 H49B 0.9800
C49 H49C 0.9800
C50 H50A 0.9800
C50 H50B 0.9800
C50 H50C 0.9800

loop_
_geom_torsion_atom_site_label_1
_geom_torsion_atom_site_label_2
_geom_torsion_atom_site_label_3
_geom_torsion_atom_site_label_4
_geom_torsion
N1 C13 C14 C15 57.79(18)
N1 C13 C14 C20 -124.23(16)
N1 C13 C21 O2 41.6(2)
N1 C13 C21 N2 -139.80(13)
N3 C38 C39 C40 49.2(2)
N3 C38 C39 C44 -132.74(18)
N3 C38 C46 O4 43.4(2)
N3 C38 C46 N4 -136.03(14)
C1 C2 C3 C4 -1.0(2)
C1 C6 C7 C8 1.1(2)
C2 C1 C6 C5 1.3(2)
C2 C1 C6 C7 -177.40(14)
C2 C1 C10 C9 176.06(14)
C2 C3 C4 C5 0.9(3)
C3 C4 C5 C6 0.4(3)
C4 C5 C6 C1 -1.5(2)
C4 C5 C6 C7 177.24(15)
C5 C6 C7 C8 -177.53(15)
C6 C1 C2 C3 -0.1(2)
C6 C1 C10 C9 -1.1(2)
C6 C7 C8 C9 -0.9(2)
C6 C7 C8 C12 176.10(15)
C7 C8 C9 C10 -0.5(2)
C7 C8 C9 C11 176.46(13)
C7 C8 C12 N1 -175.37(15)
C8 C9 C10 C1 1.5(2)
C8 C9 C11 O1 -179.22(15)
C8 C9 C11 N1 -0.19(16)
C9 C8 C12 N1 1.84(15)
C10 C1 C2 C3 -177.30(15)
C10 C1 C6 C5 178.58(14)
C10 C1 C6 C7 -0.1(2)
C10 C9 C11 O1 -2.5(3)
C10 C9 C11 N1 176.50(15)
C11 N1 C12 C8 -2.05(16)
C11 N1 C13 C14 -115.23(15)
C11 N1 C13 C21 118.03(15)
C11 C9 C10 C1 -174.78(14)
C12 N1 C11 O1 -179.47(14)
C12 N1 C11 C9 1.47(17)
C12 N1 C13 C14 60.60(18)
C12 N1 C13 C21 -66.15(18)
C12 C8 C9 C10 -178.03(14)
C12 C8 C9 C11 -1.10(16)
C13 N1 C11 O1 -3.2(2)
C13 N1 C11 C9 177.77(12)
C13 N1 C12 C8 -178.17(13)
C13 C14 C15 C16 179.06(15)
C13 C14 C20 C19 -178.73(14)
C14 C13 C21 O2 -84.72(18)
C14 C13 C21 N2 93.93(15)
C14 C15 C16 C17 -0.1(3)
C15 C14 C20 C19 -0.8(2)
C15 C16 C17 C18 177.65(18)
C15 C16 C17 C19 -1.0(3)
C16 C17 C19 C20 1.3(3)
C17 C19 C20 C14 -0.4(2)
C18 C17 C19 C20 -177.42(17)
C20 C14 C15 C16 1.0(2)
C21 N2 C22 C23 -62.5(2)
C21 N2 C22 C24 178.98(15)
C21 N2 C22 C25 59.7(2)
C21 C13 C14 C15 -176.05(14)
C21 C13 C14 C20 1.9(2)
C22 N2 C21 O2 -3.8(2)
C22 N2 C21 C13 177.64(14)
C26 C27 C28 C29 -0.5(3)
C26 C31 C32 C33 1.1(2)
C27 C26 C31 C30 -0.6(2)
C27 C26 C31 C32 -178.16(15)
C27 C26 C35 C34 177.02(17)
C27 C28 C29 C30 -0.3(3)
C28 C29 C30 C31 0.5(3)
C29 C30 C31 C26 -0.1(2)
C29 C30 C31 C32 177.40(15)
C30 C31 C32 C33 -176.30(14)
C31 C26 C27 C28 0.9(3)
C31 C26 C35 C34 -1.0(2)
C31 C32 C33 C34 -1.1(2)
C31 C32 C33 C36 175.75(14)
C32 C33 C34 C35 0.0(2)
C32 C33 C34 C37 176.29(13)
C32 C33 C36 N3 -174.99(15)
C33 C34 C35 C26 1.0(2)
C33 C34 C37 O3 -179.34(15)
C33 C34 C37 N3 -0.42(17)
C34 C33 C36 N3 2.16(16)
C35 C26 C27 C28 -177.09(18)
C35 C26 C31 C30 177.42(14)
C35 C26 C31 C32 -0.1(2)
C35 C34 C37 O3 -3.4(3)
C35 C34 C37 N3 175.52(16)
C36 N3 C37 O3 -179.10(14)
C36 N3 C37 C34 1.94(17)
C36 N3 C38 C39 55.59(18)
C36 N3 C38 C46 -71.00(18)
C36 C33 C34 C35 -177.45(14)
C36 C33 C34 C37 -1.17(17)
C37 N3 C36 C33 -2.56(16)
C37 N3 C38 C39 -129.48(15)
C37 N3 C38 C46 103.94(16)
C37 C34 C35 C26 -174.42(15)
C38 N3 C36 C33 172.75(13)
C38 N3 C37 O3 5.5(2)
C38 N3 C37 C34 -173.47(13)
C38 C39 C40 C41 177.63(16)
C38 C39 C44 C43 -177.12(19)
C39 C38 C46 O4 -81.9(2)
C39 C38 C46 N4 98.73(17)
C39 C40 C41 C42 0.0(3)
C40 C39 C44 C43 0.9(3)
C40 C41 C42 C43 0.2(3)
C40 C41 C42 C45 179.56(19)
C41 C42 C43 C44 0.3(3)
C42 C43 C44 C39 -0.8(3)
C44 C39 C40 C41 -0.5(3)
C45 C42 C43 C44 -179.1(2)
C46 N4 C47 C48 -61.2(2)
C46 N4 C47 C49 179.39(17)
C46 N4 C47 C50 60.9(2)
C46 C38 C39 C40 173.19(15)
C46 C38 C39 C44 -8.8(2)
C47 N4 C46 O4 -0.6(3)
C47 N4 C46 C38 178.77(14)
